data_7216777
loop_
_publ_author_name
'Ridout, Joe'
'Probert, Michael R.'

_publ_section_title
;
 Low-temperature and high-pressure polymorphs of isopropyl alcohol
;
_journal_issue 32
_journal_name_full CrystEngComm
_journal_page_first 7397
_journal_paper_doi 10.1039/C4CE01012D
_journal_volume 16
_journal_year 2014
_chemical_formula_moiety 'C3 H8 O'
_chemical_formula_sum 'C3 H8 O'
_chemical_formula_weight 60.09
_chemical_name_systematic Isopropanol
_space_group_crystal_system monoclinic
_space_group_IT_number 14
_space_group_name_Hall '-P 2ybc'
_space_group_name_H-M_alt 'P 1 21/c 1'
_symmetry_space_group_name_Hall '-P 2ybc'
_symmetry_space_group_name_H-M 'P 1 21/c 1'
_atom_sites_solution_hydrogens geom
_atom_sites_solution_primary direct
_audit_creation_date 2014-04-01
_audit_creation_method
;
Olex2 1.2-beta
(compiled 2014.03.20 svn.r2918 for OlexSys, GUI svn.r4813)
;
_cell_angle_alpha 90
_cell_angle_beta 118.243(8)
_cell_angle_gamma 90
_cell_formula_units_Z 16
_cell_length_a 8.7267(18)
_cell_length_b 21.838(6)
_cell_length_c 8.408(3)
_cell_measurement_reflns_used 85
_cell_measurement_temperature 293.15
_cell_measurement_theta_max 14.94
_cell_measurement_theta_min 3.73
_cell_volume 1411.6(7)
_computing_cell_refinement 'SAINT v7.68A (Bruker, 2009)'
_computing_data_collection 'APEX2 (Bruker, 2010)'
_computing_data_reduction 'SAINT v7.60A (Bruker, 2009)'
_computing_molecular_graphics 'Olex2 (Dolomanov et al., 2009)'
_computing_publication_material 'Olex2 (Dolomanov et al., 2009)'
_computing_structure_refinement 'XL (Sheldrick, 2008)'
_computing_structure_solution 'XS (Sheldrick, 2008)'
_diffrn_ambient_temperature 293.15
_diffrn_detector 'CCD area detector'
_diffrn_detector_area_resol_mean 7.9
_diffrn_detector_type 'Bruker APEXII CCD area detector'
_diffrn_measured_fraction_theta_full 0.290
_diffrn_measured_fraction_theta_max 0.603
_diffrn_measurement_device 'four-circle diffractometer'
_diffrn_measurement_device_type IuS_Ag_high_pressure
_diffrn_measurement_method '\f scans'
_diffrn_radiation_collimation 'Multilayer mirrors'
_diffrn_radiation_monochromator 'Bruker Helios multilayer mirrors'
_diffrn_radiation_probe x-ray
_diffrn_radiation_type AgK\a
_diffrn_radiation_wavelength 0.56087
_diffrn_radiation_xray_symbol K-L~3~
_diffrn_reflns_av_R_equivalents 0.0877
_diffrn_reflns_av_unetI/netI 0.0584
_diffrn_reflns_Laue_measured_fraction_full 0.290
_diffrn_reflns_Laue_measured_fraction_max 0.603
_diffrn_reflns_limit_h_max 8
_diffrn_reflns_limit_h_min -8
_diffrn_reflns_limit_k_max 19
_diffrn_reflns_limit_k_min -19
_diffrn_reflns_limit_l_max 6
_diffrn_reflns_limit_l_min -6
_diffrn_reflns_number 6526
_diffrn_reflns_point_group_measured_fraction_full 0.290
_diffrn_reflns_point_group_measured_fraction_max 0.603
_diffrn_reflns_theta_full 19.665
_diffrn_reflns_theta_max 15.340
_diffrn_reflns_theta_min 2.216
_diffrn_source 'Microfocus sealed tube'
_diffrn_source_target Ag
_diffrn_source_type 'Incoatec IuS'
_diffrn_standards_number 0
_exptl_absorpt_coefficient_mu 0.052
_exptl_absorpt_correction_T_max 0.7440
_exptl_absorpt_correction_T_min 0.4837
_exptl_absorpt_correction_type multi-scan
_exptl_absorpt_process_details
;
SADABS-2008/1 (Bruker,2008) was used for absorption correction.
wR2(int) was 0.0990 before and 0.0593 after correction.
The Ratio of minimum to maximum transmission is 0.6501.
The \l/2 correction factor is 0.0015.
;
_exptl_crystal_colour 'clear light colourless'
_exptl_crystal_colour_lustre clear
_exptl_crystal_colour_modifier light
_exptl_crystal_colour_primary colourless
_exptl_crystal_density_diffrn 1.131
_exptl_crystal_density_meas ?
_exptl_crystal_description block
_exptl_crystal_F_000 544
_exptl_crystal_recrystallization_method 'Crystallised at high-pressure in a diamond anvil cell'
_exptl_crystal_size_max 0.25
_exptl_crystal_size_mid 0.25
_exptl_crystal_size_min 0.1
_refine_diff_density_max 0.145
_refine_diff_density_min -0.143
_refine_diff_density_rms 0.034
_refine_ls_extinction_method none
_refine_ls_goodness_of_fit_ref 1.109
_refine_ls_hydrogen_treatment constr
_refine_ls_matrix_type full
_refine_ls_number_parameters 168
_refine_ls_number_reflns 743
_refine_ls_number_restraints 12
_refine_ls_restrained_S_all 1.101
_refine_ls_R_factor_all 0.1056
_refine_ls_R_factor_gt 0.0585
_refine_ls_shift/su_max 0.000
_refine_ls_shift/su_mean 0.000
_refine_ls_structure_factor_coef Fsqd
_refine_ls_weighting_details 'w=1/[\s^2^(Fo^2^)+(0.0476P)^2^+2.4683P] where P=(Fo^2^+2Fc^2^)/3'
_refine_ls_weighting_scheme calc
_refine_ls_wR_factor_gt 0.1183
_refine_ls_wR_factor_ref 0.1429
_reflns_Friedel_coverage 0.000
_reflns_number_gt 503
_reflns_number_total 743
_reflns_threshold_expression 'I > 2\s(I)'
_cod_data_source_file c4ce01012d1.cif
_cod_data_source_block test1
_cod_depositor_comments
;Adding full bibliography for 7216777--7216778.cif.

The following automatic conversions were performed:

'_exptl_crystal_density_meas' value 'not_measured' was changed to '?'
- the value is perceived as not measured.

Automatic conversion script
Id: cif_fix_values 3008 2015-01-20 13:52:24Z robertas 
;
_cod_original_cell_volume 1411.5(6)
_cod_database_code 7216777
_shelxl_version_number 2013-3
_shelx_space_group_comment
;
The symmetry employed for this shelxl refinement is uniquely defined
by the following loop, which should always be used as a source of
symmetry information in preference to the above space-group names.
They are only intended as comments.
;
_shelx_estimated_absorpt_t_max 0.995
_shelx_estimated_absorpt_t_min 0.987
_olex2_refinement_description
;
1. Fixed Uiso
 At 1.2 times of:
  All C(H) groups
 At 1.5 times of:
  All C(H,H,H) groups, All O(H) groups
2. Uiso/Uaniso restraints and constraints
C16A \\sim C11A \\sim C14A: within 1.7A with sigma of 0.01 and sigma for
terminal atoms of 0.02
Uanis(C16) = Uanis(C16A)
Uanis(C14) = Uanis(C14A)
Uanis(C11) = Uanis(C11A)
3. Others
 Sof(C16A)=Sof(H16d)=Sof(H16e)=Sof(H16f)=Sof(C14A)=Sof(H14A)=Sof(C11A)=
 Sof(H11d)=Sof(H11e)=Sof(H11f)=1-FVAR(1)
 Sof(C11)=Sof(H11a)=Sof(H11b)=Sof(H11c)=Sof(C14)=Sof(H14)=Sof(C16)=Sof(H16a)=
 Sof(H16b)=Sof(H16c)=FVAR(1)
4.a Ternary CH refined with riding coordinates:
 C6(H6), C14(H14), C17(H17), C2(H2a), C14A(H14A)
4.b Tetrahedral OH refined with riding coordinates:
 O3(H3)
4.c Idealised Me refined as rotating group:
 C7(H7a,H7b,H7c), C8(H8a,H8b,H8c), C9(H9a,H9b,H9c), C10(H10a,H10b,H10c),
 C11(H11a,H11b,H11c), C16(H16a,H16b,H16c), C3(H3a,H3b,H3c), C4(H4a,H4b,H4c),
 C16A(H16d,H16e,H16f), C11A(H11d,H11e,H11f)
4.d Idealised tetrahedral OH refined as rotating group:
 O2(H2), O4(H4), O1(H1)
;

loop_
_space_group_symop_operation_xyz
'x, y, z'
'-x, y+1/2, -z+1/2'
'-x, -y, -z'
'x, -y-1/2, z-1/2'

loop_
_atom_site_label
_atom_site_type_symbol
_atom_site_fract_x
_atom_site_fract_y
_atom_site_fract_z
_atom_site_U_iso_or_equiv
_atom_site_adp_type
_atom_site_occupancy
_atom_site_site_symmetry_order
_atom_site_calc_flag
_atom_site_refinement_flags_posn
_atom_site_refinement_flags_occupancy
_atom_site_disorder_assembly
_atom_site_disorder_group
O2 O -0.7621(7) 0.6018(2) 0.9415(8) 0.0454(18) Uani 1 1 d . . . .
H2 H -0.7372 0.5655 0.9655 0.068 Uiso 1 1 calc GR . . .
O3 O -0.8181(5) 0.3986(2) 0.8283(8) 0.0413(18) Uani 1 1 d . . . .
H3 H -0.7388 0.3735 0.8703 0.062 Uiso 1 1 calc R . A 2
O4 O -0.7419(6) 0.4874(2) 1.0746(9) 0.0447(19) Uani 1 1 d . . . .
H4 H -0.7510 0.4571 1.0133 0.067 Uiso 1 1 calc GR . . .
C6 C -0.8585(9) 0.6092(4) 0.7504(14) 0.040(3) Uani 1 1 d . . . .
H6 H -0.7780 0.6061 0.6998 0.048 Uiso 1 1 calc R . . .
C7 C -0.4379(8) 0.5103(4) 1.2595(14) 0.049(3) Uani 1 1 d . . . .
H7A H -0.4574 0.5536 1.2408 0.073 Uiso 1 1 calc GR . . .
H7B H -0.4130 0.4935 1.1686 0.073 Uiso 1 1 calc GR . . .
H7C H -0.3411 0.5030 1.3767 0.073 Uiso 1 1 calc GR . . .
C8 C -0.5708(8) 0.4151(4) 1.3024(12) 0.044(3) Uani 1 1 d . . . .
H8A H -0.5442 0.3920 1.2213 0.067 Uiso 1 1 calc GR . . .
H8B H -0.6757 0.3996 1.2980 0.067 Uiso 1 1 calc GR . . .
H8C H -0.4768 0.4113 1.4231 0.067 Uiso 1 1 calc GR . . .
C9 C -0.9408(9) 0.6709(4) 0.7074(14) 0.062(3) Uani 1 1 d . . . .
H9A H -1.0301 0.6728 0.7433 0.093 Uiso 1 1 calc GR . . .
H9B H -0.9911 0.6781 0.5799 0.093 Uiso 1 1 calc GR . . .
H9C H -0.8544 0.7015 0.7714 0.093 Uiso 1 1 calc GR . . .
C10 C -0.9918(8) 0.5580(4) 0.6720(13) 0.048(3) Uani 1 1 d . . . .
H10A H -0.9332 0.5192 0.6986 0.072 Uiso 1 1 calc GR . . .
H10B H -1.0580 0.5631 0.5435 0.072 Uiso 1 1 calc GR . . .
H10C H -1.0686 0.5595 0.7243 0.072 Uiso 1 1 calc GR . . .
C11 C -1.124(8) 0.405(2) 0.730(8) 0.041(8) Uani 0.51(4) 1 d . P B 1
H11A H -1.1487 0.4166 0.6103 0.062 Uiso 0.51(4) 1 calc GR P B 1
H11B H -1.1001 0.4405 0.8042 0.062 Uiso 0.51(4) 1 calc GR P B 1
H11C H -1.2233 0.3837 0.7248 0.062 Uiso 0.51(4) 1 calc GR P B 1
C14 C -0.961(7) 0.361(3) 0.813(7) 0.056(9) Uani 0.51(4) 1 d . P B 1
H14 H -0.9816 0.3315 0.7161 0.067 Uiso 0.51(4) 1 calc R P B 1
C16 C -0.919(5) 0.324(2) 0.965(6) 0.058(8) Uani 0.51(4) 1 d . P B 1
H16A H -0.8939 0.3501 1.0670 0.088 Uiso 0.51(4) 1 calc GR P B 1
H16B H -0.8182 0.2999 0.9903 0.088 Uiso 0.51(4) 1 calc GR P B 1
H16C H -1.0148 0.2979 0.9430 0.088 Uiso 0.51(4) 1 calc GR P B 1
C17 C -0.5951(9) 0.4806(4) 1.2480(14) 0.049(3) Uani 1 1 d . . . .
H17 H -0.6229 0.5022 1.3333 0.059 Uiso 1 1 calc R . . .
O1 O -0.4700(5) 0.6723(3) 1.0564(9) 0.0411(18) Uani 1 1 d . . . .
H1 H -0.5402 0.6462 1.0500 0.062 Uiso 1 1 calc GR . . .
C2 C -0.4413(9) 0.7143(4) 1.1979(14) 0.036(3) Uani 1 1 d . . . .
H2A H -0.3415 0.7403 1.2199 0.043 Uiso 1 1 calc R . . .
C3 C -0.5984(8) 0.7542(4) 1.1387(14) 0.050(3) Uani 1 1 d . . . .
H3A H -0.6190 0.7758 1.0308 0.075 Uiso 1 1 calc GR . . .
H3B H -0.5793 0.7831 1.2323 0.075 Uiso 1 1 calc GR . . .
H3C H -0.6976 0.7293 1.1148 0.075 Uiso 1 1 calc GR . . .
C4 C -0.3991(9) 0.6793(4) 1.3691(15) 0.054(3) Uani 1 1 d . . . .
H4A H -0.4983 0.6554 1.3517 0.081 Uiso 1 1 calc GR . . .
H4B H -0.3702 0.7076 1.4666 0.081 Uiso 1 1 calc GR . . .
H4C H -0.3022 0.6526 1.3976 0.081 Uiso 1 1 calc GR . . .
C16A C -0.944(6) 0.308(2) 0.880(8) 0.058(8) Uani 0.49(4) 1 d . P B 2
H16D H -0.8326 0.2969 0.9773 0.088 Uiso 0.49(4) 1 calc GR P B 2
H16E H -0.9567 0.2918 0.7689 0.088 Uiso 0.49(4) 1 calc GR P B 2
H16F H -1.0343 0.2927 0.9032 0.088 Uiso 0.49(4) 1 calc GR P B 2
C14A C -0.957(7) 0.379(2) 0.867(8) 0.056(9) Uani 0.49(4) 1 d . P B 2
H14A H -0.9560 0.3996 0.9712 0.067 Uiso 0.49(4) 1 calc R P B 2
C11A C -1.125(8) 0.385(2) 0.696(9) 0.041(8) Uani 0.49(4) 1 d . P B 2
H11D H -1.1142 0.3653 0.5993 0.062 Uiso 0.49(4) 1 calc GR P B 2
H11E H -1.1542 0.4270 0.6679 0.062 Uiso 0.49(4) 1 calc GR P B 2
H11F H -1.2155 0.3646 0.7114 0.062 Uiso 0.49(4) 1 calc GR P B 2

loop_
_atom_site_aniso_label
_atom_site_aniso_U_11
_atom_site_aniso_U_22
_atom_site_aniso_U_33
_atom_site_aniso_U_23
_atom_site_aniso_U_13
_atom_site_aniso_U_12
O2 0.055(3) 0.034(5) 0.035(6) 0.013(3) 0.011(3) 0.009(3)
O3 0.026(3) 0.051(5) 0.050(6) 0.011(3) 0.020(3) 0.003(2)
O4 0.039(3) 0.040(5) 0.041(6) -0.004(3) 0.008(3) 0.002(3)
C6 0.039(4) 0.031(8) 0.054(11) 0.013(4) 0.025(5) 0.005(5)
C7 0.040(4) 0.049(7) 0.048(10) 0.010(4) 0.013(5) -0.003(4)
C8 0.039(4) 0.052(8) 0.032(9) 0.010(4) 0.009(5) -0.006(4)
C9 0.049(5) 0.063(9) 0.052(11) 0.008(5) 0.005(5) -0.010(5)
C10 0.040(4) 0.055(8) 0.039(10) -0.006(4) 0.011(5) 0.001(4)
C11 0.038(5) 0.04(3) 0.05(2) -0.009(14) 0.024(11) 0.003(17)
C14 0.036(6) 0.04(2) 0.07(3) 0.010(12) 0.008(15) -0.004(14)
C16 0.047(11) 0.06(2) 0.07(3) -0.003(14) 0.029(18) -0.011(11)
C17 0.041(5) 0.047(9) 0.044(11) 0.008(4) 0.007(5) -0.004(4)
O1 0.038(3) 0.040(5) 0.045(6) -0.010(3) 0.019(3) -0.014(2)
C2 0.041(5) 0.040(8) 0.029(11) -0.008(5) 0.019(5) -0.015(4)
C3 0.051(5) 0.040(8) 0.065(10) -0.002(4) 0.032(5) 0.012(4)
C4 0.058(5) 0.063(9) 0.050(12) -0.005(5) 0.032(6) -0.008(5)
C16A 0.047(11) 0.06(2) 0.07(3) -0.003(14) 0.029(18) -0.011(11)
C14A 0.036(6) 0.04(2) 0.07(3) 0.010(12) 0.008(15) -0.004(14)
C11A 0.038(5) 0.04(3) 0.05(2) -0.009(14) 0.024(11) 0.003(17)

loop_
_atom_type_symbol
_atom_type_description
_atom_type_scat_dispersion_real
_atom_type_scat_dispersion_imag
_atom_type_scat_source
C C 0.0015 0.0009 'International Tables Vol C Tables 4.2.6.8 and 6.1.1.4'
H H 0.0000 0.0000 'International Tables Vol C Tables 4.2.6.8 and 6.1.1.4'
O O 0.0056 0.0036 'International Tables Vol C Tables 4.2.6.8 and 6.1.1.4'

loop_
_geom_angle_atom_site_label_1
_geom_angle_atom_site_label_2
_geom_angle_atom_site_label_3
_geom_angle
O2 C6 C9 109.7(7)
O2 C6 C10 109.1(7)
C9 C6 C10 112.2(6)
O3 C14 C11 104(5)
C16 C14 O3 113(4)
C16 C14 C11 123(7)
O4 C17 C7 112.3(8)
O4 C17 C8 110.1(6)
C7 C17 C8 114.1(6)
O1 C2 C3 108.9(8)
O1 C2 C4 109.5(10)
C3 C2 C4 112.5(7)
O3 C14A C16A 105(5)
O3 C14A C11A 108(6)
C11A C14A C16A 99(5)

loop_
_geom_bond_atom_site_label_1
_geom_bond_atom_site_label_2
_geom_bond_distance
O2 C6 1.427(10)
O3 C14 1.45(6)
O3 C14A 1.46(7)
O4 C17 1.421(9)
C6 C9 1.488(11)
C6 C10 1.521(10)
C7 C17 1.478(9)
C8 C17 1.488(10)
C11 C14 1.58(10)
C14 C16 1.40(10)
O1 C2 1.428(11)
C2 C3 1.497(10)
C2 C4 1.514(14)
C16A C14A 1.56(9)
C14A C11A 1.49(10)
